data_7012025
loop_
_publ_author_name
'Richardson, Chris'
'Steel, Peter J.'

_publ_section_title
;
 Benzotriazole as a structural component in chelating and bridging
 heterocyclic ligands; ruthenium, palladium, copper and silver
 complexes
;
_journal_issue 5
_journal_name_full 'Dalton Transactions'
_journal_page_first 992
_journal_paper_doi 10.1039/b206990c
_journal_year 2003
_chemical_formula_sum 'C13 H10 Cl2 Cu N6'
_chemical_formula_weight 384.71
_chemical_name_systematic
;
?
;
_space_group_IT_number 2
_symmetry_cell_setting triclinic
_symmetry_space_group_name_Hall '-P 1'
_symmetry_space_group_name_H-M 'P -1'
_atom_sites_solution_hydrogens geom
_atom_sites_solution_primary direct
_atom_sites_solution_secondary difmap
_audit_creation_method SHELXL-97
_cell_angle_alpha 88.79(1)
_cell_angle_beta 72.78(1)
_cell_angle_gamma 65.83(1)
_cell_formula_units_Z 2
_cell_length_a 8.554(1)
_cell_length_b 9.250(1)
_cell_length_c 10.322(1)
_cell_measurement_reflns_used 55
_cell_measurement_temperature 163(2)
_cell_measurement_theta_max 25
_cell_measurement_theta_min 10
_cell_volume 707.01(15)
_computing_cell_refinement xscans
_computing_data_collection xscans
_computing_data_reduction xscans
_computing_molecular_graphics xp
_computing_publication_material xcif
_computing_structure_refinement 'SHELXL-97 (Sheldrick, 1997)'
_computing_structure_solution 'SHELXS-97 (Sheldrick, 1990)'
_diffrn_ambient_temperature 163(2)
_diffrn_measured_fraction_theta_full 0.977
_diffrn_measured_fraction_theta_max 0.977
_diffrn_measurement_device 'siemens P4s'
_diffrn_measurement_method omega
_diffrn_radiation_monochromator graphite
_diffrn_radiation_source 'fine-focus sealed tube'
_diffrn_radiation_type MoK\a
_diffrn_radiation_wavelength 0.71073
_diffrn_reflns_av_R_equivalents 0.0209
_diffrn_reflns_av_sigmaI/netI 0.0561
_diffrn_reflns_limit_h_max 2
_diffrn_reflns_limit_h_min -9
_diffrn_reflns_limit_k_max 11
_diffrn_reflns_limit_k_min -10
_diffrn_reflns_limit_l_max 12
_diffrn_reflns_limit_l_min -12
_diffrn_reflns_number 3558
_diffrn_reflns_theta_full 26.00
_diffrn_reflns_theta_max 26.00
_diffrn_reflns_theta_min 2.08
_diffrn_standards_interval_count 97
_diffrn_standards_number 3
_exptl_absorpt_coefficient_mu 1.926
_exptl_absorpt_correction_T_max 0.90
_exptl_absorpt_correction_T_min 0.69
_exptl_absorpt_correction_type 'psi scans'
_exptl_crystal_colour green
_exptl_crystal_density_diffrn 1.807
_exptl_crystal_density_method 'not measured'
_exptl_crystal_description block
_exptl_crystal_F_000 386
_exptl_crystal_size_max 0.41
_exptl_crystal_size_mid 0.33
_exptl_crystal_size_min 0.14
_refine_diff_density_max 0.773
_refine_diff_density_min -0.505
_refine_diff_density_rms 0.086
_refine_ls_extinction_method none
_refine_ls_goodness_of_fit_ref 0.899
_refine_ls_hydrogen_treatment mixed
_refine_ls_matrix_type full
_refine_ls_number_parameters 199
_refine_ls_number_reflns 2719
_refine_ls_number_restraints 0
_refine_ls_restrained_S_all 0.899
_refine_ls_R_factor_all 0.0495
_refine_ls_R_factor_gt 0.0330
_refine_ls_shift/su_max 0.000
_refine_ls_shift/su_mean 0.000
_refine_ls_structure_factor_coef Fsqd
_refine_ls_weighting_details 'calc w=1/[\s^2^(Fo^2^)+(0.0430P)^2^+0.0000P] where P=(Fo^2^+2Fc^2^)/3'
_refine_ls_weighting_scheme calc
_refine_ls_wR_factor_gt 0.0743
_refine_ls_wR_factor_ref 0.0770
_reflns_number_observed 2010
_reflns_number_total 2719
_reflns_observed_criterion >2sigma(I)
_cod_data_source_file b206990c.txt
_cod_data_source_block 3cr1(complex15)
_cod_original_cell_volume 707.01(13)
_cod_original_sg_symbol_H-M p-1
_cod_database_code 7012025

loop_
_symmetry_equiv_pos_as_xyz
'x, y, z'
'-x, -y, -z'

loop_
_atom_site_label
_atom_site_type_symbol
_atom_site_fract_x
_atom_site_fract_y
_atom_site_fract_z
_atom_site_U_iso_or_equiv
_atom_site_adp_type
_atom_site_occupancy
_atom_site_symmetry_multiplicity
_atom_site_calc_flag
_atom_site_refinement_flags
_atom_site_disorder_assembly
_atom_site_disorder_group
Cu1 Cu 0.27850(6) 0.34060(5) 0.30466(4) 0.01946(13) Uani 1 1 d . . .
Cl1 Cl 0.18199(12) 0.28786(10) 0.14038(8) 0.0244(2) Uani 1 1 d . . .
Cl2 Cl 0.22337(12) 0.44624(9) 0.51270(8) 0.0240(2) Uani 1 1 d . . .
N1 N 0.4955(4) -0.1364(3) 0.3124(2) 0.0150(6) Uani 1 1 d . . .
N2 N 0.4821(4) 0.0023(3) 0.2638(3) 0.0190(6) Uani 1 1 d . . .
N3 N 0.3487(4) 0.1171(3) 0.3529(3) 0.0191(6) Uani 1 1 d . . .
C3A C 0.2680(5) 0.0543(4) 0.4607(3) 0.0183(7) Uani 1 1 d . . .
C4 C 0.1160(5) 0.1252(4) 0.5758(3) 0.0234(8) Uani 1 1 d . . .
H4 H 0.0513 0.2377 0.5959 0.028 Uiso 1 1 calc R . .
C5 C 0.0652(5) 0.0231(4) 0.6583(3) 0.0257(8) Uani 1 1 d . . .
H5 H -0.0384 0.0666 0.7370 0.031 Uiso 1 1 calc R . .
C6 C 0.1621(5) -0.1444(4) 0.6300(3) 0.0232(8) Uani 1 1 d . . .
H6 H 0.1205 -0.2100 0.6895 0.028 Uiso 1 1 calc R . .
C7 C 0.3137(5) -0.2149(4) 0.5198(3) 0.0205(7) Uani 1 1 d . . .
H7 H 0.3810 -0.3274 0.5022 0.025 Uiso 1 1 calc R . .
C7A C 0.3635(4) -0.1110(4) 0.4347(3) 0.0147(6) Uani 1 1 d . . .
C1 C 0.6123(4) -0.2851(4) 0.2242(3) 0.0159(7) Uani 1 1 d . . .
H1A H 0.6887 -0.3621 0.2726 0.019 Uiso 1 1 calc R . .
H1B H 0.6925 -0.2659 0.1413 0.019 Uiso 1 1 calc R . .
N1' N 0.5010(4) -0.3497(3) 0.1863(3) 0.0152(6) Uani 1 1 d . . .
N2' N 0.4750(4) -0.4694(3) 0.2504(3) 0.0167(6) Uani 1 1 d . . .
N3' N 0.3515(4) -0.4908(3) 0.2143(3) 0.0187(6) Uani 1 1 d . . .
C3A' C 0.2926(5) -0.3816(4) 0.1262(3) 0.0179(7) Uani 1 1 d . . .
C4' C 0.1627(5) -0.3533(4) 0.0607(3) 0.0209(7) Uani 1 1 d . . .
H4' H 0.0956 -0.4154 0.0715 0.025 Uiso 1 1 calc R . .
C5' C 0.1375(5) -0.2312(4) -0.0199(3) 0.0229(8) Uani 1 1 d . . .
H5' H 0.0499 -0.2076 -0.0656 0.027 Uiso 1 1 calc R . .
C6' C 0.2380(5) -0.1400(4) -0.0366(3) 0.0229(8) Uani 1 1 d . . .
H6' H 0.2174 -0.0580 -0.0949 0.028 Uiso 1 1 calc R . .
C7' C 0.3635(5) -0.1644(4) 0.0274(3) 0.0196(7) Uani 1 1 d . . .
H7' H 0.4291 -0.1009 0.0171 0.024 Uiso 1 1 calc R . .
C7A' C 0.3895(4) -0.2890(4) 0.1091(3) 0.0158(7) Uani 1 1 d . . .

loop_
_atom_site_aniso_label
_atom_site_aniso_U_11
_atom_site_aniso_U_22
_atom_site_aniso_U_33
_atom_site_aniso_U_23
_atom_site_aniso_U_13
_atom_site_aniso_U_12
Cu1 0.0286(3) 0.0185(2) 0.0192(2) 0.00681(15) -0.01018(18) -0.01600(19)
Cl1 0.0323(5) 0.0306(4) 0.0214(4) 0.0052(3) -0.0103(4) -0.0227(4)
Cl2 0.0330(5) 0.0255(4) 0.0209(4) 0.0043(3) -0.0113(4) -0.0175(4)
N1 0.0153(15) 0.0162(12) 0.0148(13) 0.0027(10) -0.0025(11) -0.0096(11)
N2 0.0257(17) 0.0183(13) 0.0181(13) 0.0067(11) -0.0075(13) -0.0139(13)
N3 0.0265(17) 0.0153(13) 0.0194(14) 0.0031(11) -0.0058(13) -0.0135(13)
C3A 0.0227(19) 0.0212(16) 0.0166(15) 0.0035(13) -0.0071(15) -0.0139(15)
C4 0.022(2) 0.0186(16) 0.0254(18) -0.0013(14) -0.0027(15) -0.0077(15)
C5 0.023(2) 0.0333(19) 0.0182(16) -0.0008(14) 0.0012(15) -0.0141(17)
C6 0.028(2) 0.0277(18) 0.0181(16) 0.0067(14) -0.0054(15) -0.0169(16)
C7 0.027(2) 0.0192(16) 0.0196(16) 0.0056(13) -0.0058(15) -0.0148(15)
C7A 0.0142(17) 0.0192(15) 0.0140(15) 0.0024(12) -0.0047(13) -0.0102(13)
C1 0.0129(18) 0.0200(15) 0.0154(15) 0.0029(12) -0.0033(14) -0.0086(14)
N1' 0.0162(15) 0.0140(12) 0.0159(13) 0.0036(10) -0.0043(12) -0.0076(11)
N2' 0.0214(16) 0.0139(12) 0.0173(13) 0.0030(10) -0.0057(12) -0.0103(12)
N3' 0.0250(17) 0.0184(13) 0.0176(13) 0.0045(11) -0.0089(12) -0.0124(13)
C3A' 0.0201(19) 0.0171(15) 0.0158(15) 0.0011(12) -0.0029(14) -0.0090(14)
C4' 0.022(2) 0.0215(16) 0.0209(16) -0.0006(13) -0.0052(15) -0.0122(15)
C5' 0.022(2) 0.0276(17) 0.0229(17) 0.0031(14) -0.0113(16) -0.0113(15)
C6' 0.021(2) 0.0223(17) 0.0237(17) 0.0087(14) -0.0056(15) -0.0091(15)
C7' 0.0187(19) 0.0200(16) 0.0184(16) 0.0037(13) -0.0014(15) -0.0097(15)
C7A' 0.0136(17) 0.0176(15) 0.0140(14) -0.0003(12) -0.0018(13) -0.0059(13)

loop_
_atom_type_symbol
_atom_type_description
_atom_type_scat_dispersion_real
_atom_type_scat_dispersion_imag
_atom_type_scat_source
C C 0.0033 0.0016 'International Tables Vol C Tables 4.2.6.8 and 6.1.1.4'
H H 0.0000 0.0000 'International Tables Vol C Tables 4.2.6.8 and 6.1.1.4'
N N 0.0061 0.0033 'International Tables Vol C Tables 4.2.6.8 and 6.1.1.4'
Cl Cl 0.1484 0.1585 'International Tables Vol C Tables 4.2.6.8 and 6.1.1.4'
Cu Cu 0.3201 1.2651 'International Tables Vol C Tables 4.2.6.8 and 6.1.1.4'

loop_
_geom_angle_atom_site_label_1
_geom_angle_atom_site_label_2
_geom_angle_atom_site_label_3
_geom_angle
_geom_angle_site_symmetry_1
_geom_angle_site_symmetry_3
_geom_angle_publ_flag
N3 Cu1 N3' 149.31(12) . 1_565 ?
N3 Cu1 Cl2 94.72(8) . . ?
N3' Cu1 Cl2 93.16(8) 1_565 . ?
N3 Cu1 Cl1 91.39(8) . . ?
N3' Cu1 Cl1 96.08(8) 1_565 . ?
Cl2 Cu1 Cl1 150.66(4) . . ?
N2 N1 C7A 110.8(2) . . ?
N2 N1 C1 119.6(2) . . ?
C7A N1 C1 128.3(3) . . ?
N3 N2 N1 107.8(2) . . ?
N2 N3 C3A 110.0(2) . . ?
N2 N3 Cu1 118.10(19) . . ?
C3A N3 Cu1 131.4(2) . . ?
N3 C3A C7A 106.8(3) . . ?
N3 C3A C4 132.2(3) . . ?
C7A C3A C4 120.9(3) . . ?
C5 C4 C3A 116.3(3) . . ?
C4 C5 C6 122.2(3) . . ?
C7 C6 C5 122.0(3) . . ?
C6 C7 C7A 115.7(3) . . ?
N1 C7A C3A 104.6(3) . . ?
N1 C7A C7 132.5(3) . . ?
C3A C7A C7 122.8(3) . . ?
N1 C1 N1' 108.8(3) . . ?
N2' N1' C7A' 111.3(3) . . ?
N2' N1' C1 118.9(2) . . ?
C7A' N1' C1 128.8(3) . . ?
N3' N2' N1' 107.6(2) . . ?
N2' N3' C3A' 109.8(3) . . ?
N2' N3' Cu1 115.40(19) . 1_545 ?
C3A' N3' Cu1 134.7(2) . 1_545 ?
N3' C3A' C7A' 106.8(3) . . ?
N3' C3A' C4' 132.4(3) . . ?
C7A' C3A' C4' 120.8(3) . . ?
C5' C4' C3A' 116.5(3) . . ?
C4' C5' C6' 121.7(3) . . ?
C7' C6' C5' 122.7(3) . . ?
C6' C7' C7A' 115.5(3) . . ?
N1' C7A' C3A' 104.5(3) . . ?
N1' C7A' C7' 132.8(3) . . ?
C3A' C7A' C7' 122.7(3) . . ?

loop_
_geom_bond_atom_site_label_1
_geom_bond_atom_site_label_2
_geom_bond_distance
_geom_bond_site_symmetry_2
_geom_bond_publ_flag
Cu1 N3 2.000(2) . ?
Cu1 N3' 2.021(3) 1_565 ?
Cu1 Cl2 2.2137(9) . ?
Cu1 Cl1 2.2335(9) . ?
N1 N2 1.340(3) . ?
N1 C7A 1.370(4) . ?
N1 C1 1.452(4) . ?
N2 N3 1.305(4) . ?
N3 C3A 1.377(4) . ?
C3A C7A 1.394(4) . ?
C3A C4 1.397(5) . ?
C4 C5 1.374(5) . ?
C5 C6 1.413(5) . ?
C6 C7 1.366(5) . ?
C7 C7A 1.398(4) . ?
C1 N1' 1.453(4) . ?
N1' N2' 1.341(3) . ?
N1' C7A' 1.361(4) . ?
N2' N3' 1.304(4) . ?
N3' C3A' 1.384(4) . ?
N3' Cu1 2.021(3) 1_545 ?
C3A' C7A' 1.393(5) . ?
C3A' C4' 1.400(5) . ?
C4' C5' 1.372(4) . ?
C5' C6' 1.407(5) . ?
C6' C7' 1.362(5) . ?
C7' C7A' 1.397(4) . ?

loop_
_geom_torsion_atom_site_label_1
_geom_torsion_atom_site_label_2
_geom_torsion_atom_site_label_3
_geom_torsion_atom_site_label_4
_geom_torsion
_geom_torsion_site_symmetry_1
_geom_torsion_site_symmetry_2
_geom_torsion_site_symmetry_3
_geom_torsion_site_symmetry_4
_geom_torsion_publ_flag
C7A N1 N2 N3 1.9(4) . . . . ?
C1 N1 N2 N3 169.6(3) . . . . ?
N1 N2 N3 C3A -2.0(4) . . . . ?
N1 N2 N3 Cu1 -174.99(19) . . . . ?
N3' Cu1 N3 N2 -37.3(4) 1_565 . . . ?
Cl2 Cu1 N3 N2 -141.7(2) . . . . ?
Cl1 Cu1 N3 N2 67.1(2) . . . . ?
N3' Cu1 N3 C3A 151.4(3) 1_565 . . . ?
Cl2 Cu1 N3 C3A 47.1(3) . . . . ?
Cl1 Cu1 N3 C3A -104.2(3) . . . . ?
N2 N3 C3A C7A 1.3(4) . . . . ?
Cu1 N3 C3A C7A 173.1(2) . . . . ?
N2 N3 C3A C4 -175.5(4) . . . . ?
Cu1 N3 C3A C4 -3.7(6) . . . . ?
N3 C3A C4 C5 175.0(3) . . . . ?
C7A C3A C4 C5 -1.5(5) . . . . ?
C3A C4 C5 C6 0.8(5) . . . . ?
C4 C5 C6 C7 0.9(6) . . . . ?
C5 C6 C7 C7A -1.9(5) . . . . ?
N2 N1 C7A C3A -1.1(3) . . . . ?
C1 N1 C7A C3A -167.4(3) . . . . ?
N2 N1 C7A C7 175.1(3) . . . . ?
C1 N1 C7A C7 8.8(6) . . . . ?
N3 C3A C7A N1 -0.1(3) . . . . ?
C4 C3A C7A N1 177.1(3) . . . . ?
N3 C3A C7A C7 -176.8(3) . . . . ?
C4 C3A C7A C7 0.5(5) . . . . ?
C6 C7 C7A N1 -174.4(3) . . . . ?
C6 C7 C7A C3A 1.2(5) . . . . ?
N2 N1 C1 N1' -107.1(3) . . . . ?
C7A N1 C1 N1' 58.1(4) . . . . ?
N1 C1 N1' N2' -101.6(3) . . . . ?
N1 C1 N1' C7A' 65.7(4) . . . . ?
C7A' N1' N2' N3' 1.4(3) . . . . ?
C1 N1' N2' N3' 170.9(2) . . . . ?
N1' N2' N3' C3A' -0.9(3) . . . . ?
N1' N2' N3' Cu1 -177.23(17) . . . 1_545 ?
N2' N3' C3A' C7A' 0.1(3) . . . . ?
Cu1 N3' C3A' C7A' 175.4(2) 1_545 . . . ?
N2' N3' C3A' C4' -179.1(3) . . . . ?
Cu1 N3' C3A' C4' -3.8(5) 1_545 . . . ?
N3' C3A' C4' C5' 179.2(3) . . . . ?
C7A' C3A' C4' C5' 0.0(5) . . . . ?
C3A' C4' C5' C6' 0.5(5) . . . . ?
C4' C5' C6' C7' -1.2(5) . . . . ?
C5' C6' C7' C7A' 1.3(5) . . . . ?
N2' N1' C7A' C3A' -1.3(3) . . . . ?
C1 N1' C7A' C3A' -169.4(3) . . . . ?
N2' N1' C7A' C7' 178.6(3) . . . . ?
C1 N1' C7A' C7' 10.5(5) . . . . ?
N3' C3A' C7A' N1' 0.7(3) . . . . ?
C4' C3A' C7A' N1' -179.9(3) . . . . ?
N3' C3A' C7A' C7' -179.2(3) . . . . ?
C4' C3A' C7A' C7' 0.1(5) . . . . ?
C6' C7' C7A' N1' 179.3(3) . . . . ?
C6' C7' C7A' C3A' -0.8(5) . . . . ?
